data_7024036
loop_
_publ_author_name
'Becker, Jan M.'
'Barker, James'
'Clarkson, Guy J.'
'van Gorkum, Remy'
'Johal, Gursharon K.'
'Walton, Richard I.'
'Scott, Peter'

_publ_section_title
;
 Chirality and diastereoselection in the mu-oxo diiron complexes
 L(2)Fe-O-FeL(2) (L = bidentate salicylaldiminato).
;
_journal_issue 9
_journal_name_full 'Dalton transactions (Cambridge, England : 2003)'
_journal_page_first 2309
_journal_page_last 2326
_journal_paper_doi 10.1039/b905706d
_journal_volume 39
_journal_year 2010
_chemical_absolute_configuration rmad
_chemical_formula_sum 'C34 H36 Cl Ga N2 O2'
_chemical_formula_weight 609.82
_chemical_name_systematic
;
?
;
_space_group_IT_number 92
_symmetry_cell_setting tetragonal
_symmetry_space_group_name_Hall 'P 4abw 2nw'
_symmetry_space_group_name_H-M 'P 41 21 2'
_atom_sites_solution_hydrogens geom
_atom_sites_solution_primary direct
_atom_sites_solution_secondary difmap
_audit_creation_method SHELXL-97
_cell_angle_alpha 90.00
_cell_angle_beta 90.00
_cell_angle_gamma 90.00
_cell_formula_units_Z 4
_cell_length_a 13.5299(2)
_cell_length_b 13.5299(2)
_cell_length_c 16.1972(3)
_cell_measurement_reflns_used 15615
_cell_measurement_temperature 120(2)
_cell_measurement_theta_max 27.48
_cell_measurement_theta_min 2.91
_cell_volume 2965.03(8)
_computing_cell_refinement 'DENZO (Otwinowski & Minor, 1997) & COLLECT (Hooft, R.W.W., 1998)'
_computing_data_collection 'COLLECT (Hooft, R.W.W., 1998)'
_computing_data_reduction 'DENZO (Otwinowski & Minor, 1997) & COLLECT (Hooft, R.W.W., 1998)'
_computing_molecular_graphics 'SHELXTL (Sheldrick, 1997)'
_computing_publication_material 'SHELXTL (Sheldrick, 1997)'
_computing_structure_refinement 'SHELXL-97 (Sheldrick, 1997)'
_computing_structure_solution 'SHELXS-97 (Sheldrick, 1990)'
_diffrn_ambient_temperature 120(2)
_diffrn_detector_area_resol_mean 9.091
_diffrn_measured_fraction_theta_full 0.998
_diffrn_measured_fraction_theta_max 0.998
_diffrn_measurement_device_type 'Bruker-Nonius Roper CCD camera on \k-goniostat'
_diffrn_measurement_method '\f & \w scans'
_diffrn_radiation_monochromator graphite
_diffrn_radiation_source 'Bruker-Nonius FR591 rotating anode'
_diffrn_radiation_type MoK\a
_diffrn_radiation_wavelength 0.71073
_diffrn_reflns_av_R_equivalents 0.0530
_diffrn_reflns_av_sigmaI/netI 0.0414
_diffrn_reflns_limit_h_max 17
_diffrn_reflns_limit_h_min -17
_diffrn_reflns_limit_k_max 15
_diffrn_reflns_limit_k_min -16
_diffrn_reflns_limit_l_max 19
_diffrn_reflns_limit_l_min -20
_diffrn_reflns_number 23404
_diffrn_reflns_theta_full 27.49
_diffrn_reflns_theta_max 27.49
_diffrn_reflns_theta_min 3.01
_diffrn_standards_decay_% nil
_exptl_absorpt_coefficient_mu 1.052
_exptl_absorpt_correction_T_max 0.7456
_exptl_absorpt_correction_T_min 0.6374
_exptl_absorpt_correction_type multi-scan
_exptl_absorpt_process_details 'SADABS 2007/2 (Sheldrick, G.M., 2007)'
_exptl_crystal_colour yellow
_exptl_crystal_density_diffrn 1.366
_exptl_crystal_density_method 'not measured'
_exptl_crystal_description prism
_exptl_crystal_F_000 1272
_exptl_crystal_size_max 0.40
_exptl_crystal_size_mid 0.25
_exptl_crystal_size_min 0.25
_refine_diff_density_max 0.206
_refine_diff_density_min -0.382
_refine_diff_density_rms 0.051
_refine_ls_abs_structure_details 'Flack H D (1983), Acta Cryst. A39, 876-881, 1408 Friedel pairs'
_refine_ls_abs_structure_Flack 0.043(10)
_refine_ls_extinction_method none
_refine_ls_goodness_of_fit_ref 1.044
_refine_ls_hydrogen_treatment constr
_refine_ls_matrix_type full
_refine_ls_number_parameters 185
_refine_ls_number_reflns 3408
_refine_ls_number_restraints 0
_refine_ls_restrained_S_all 1.044
_refine_ls_R_factor_all 0.0380
_refine_ls_R_factor_gt 0.0307
_refine_ls_shift/su_max 0.001
_refine_ls_shift/su_mean 0.000
_refine_ls_structure_factor_coef Fsqd
_refine_ls_weighting_details 'calc w=1/[\s^2^(Fo^2^)+(0.0260P)^2^+0.9249P] where P=(Fo^2^+2Fc^2^)/3'
_refine_ls_weighting_scheme calc
_refine_ls_wR_factor_gt 0.0650
_refine_ls_wR_factor_ref 0.0673
_reflns_number_gt 3062
_reflns_number_total 3408
_reflns_threshold_expression >2sigma(I)
_cod_data_source_file b905706d.txt
_cod_data_source_block sj3
_cod_original_sg_symbol_H-M P4(1)2(1)2
_cod_database_code 7024036

loop_
_symmetry_equiv_pos_as_xyz
'x, y, z'
'-x, -y, z+1/2'
'x+1/2, -y+1/2, -z+3/4'
'-x+1/2, y+1/2, -z+1/4'
'-y, -x, -z+1/2'
'y, x, -z'
'y+1/2, -x+1/2, z+3/4'
'-y+1/2, x+1/2, z+1/4'

loop_
_atom_site_label
_atom_site_type_symbol
_atom_site_fract_x
_atom_site_fract_y
_atom_site_fract_z
_atom_site_U_iso_or_equiv
_atom_site_adp_type
_atom_site_occupancy
_atom_site_symmetry_multiplicity
_atom_site_calc_flag
_atom_site_refinement_flags
Ga1 Ga 0.958673(16) 0.958673(16) 1.0000 0.02063(9) Uani 1 2 d S
Cl1 Cl 1.07546(3) 1.07546(3) 1.0000 0.02632(16) Uani 1 2 d S
O1 O 0.91665(11) 0.90977(11) 0.89834(8) 0.0264(3) Uani 1 1 d .
N1 N 1.06155(12) 0.84727(12) 1.00956(10) 0.0227(4) Uani 1 1 d .
C1 C 0.96693(18) 0.85450(15) 0.84409(12) 0.0250(5) Uani 1 1 d .
C2 C 0.93325(17) 0.85309(16) 0.76109(13) 0.0309(5) Uani 1 1 d .
C3 C 0.9827(2) 0.79521(17) 0.70432(14) 0.0360(6) Uani 1 1 d .
H3A H 0.9598 0.7947 0.6489 0.043 Uiso 1 1 calc R
C4 C 1.0652(2) 0.73724(17) 0.72434(14) 0.0336(6) Uani 1 1 d .
C5 C 1.09729(19) 0.73956(17) 0.80469(14) 0.0311(5) Uani 1 1 d .
H5A H 1.1534 0.7015 0.8199 0.037 Uiso 1 1 calc R
C6 C 1.04927(18) 0.79688(15) 0.86533(12) 0.0254(5) Uani 1 1 d .
C7 C 1.08885(17) 0.79334(16) 0.94811(13) 0.0251(5) Uani 1 1 d .
H7A H 1.1400 0.7467 0.9582 0.030 Uiso 1 1 calc R
C8 C 1.11582(16) 0.83294(16) 1.08902(13) 0.0253(5) Uani 1 1 d .
H8A H 1.0865 0.8805 1.1294 0.030 Uiso 1 1 calc R
C9 C 1.09996(15) 0.73000(16) 1.12460(12) 0.0223(4) Uani 1 1 d .
C10 C 1.01263(18) 0.67887(18) 1.11162(16) 0.0368(6) Uani 1 1 d .
H10A H 0.9636 0.7064 1.0765 0.044 Uiso 1 1 calc R
C11 C 0.99535(19) 0.58829(18) 1.14892(16) 0.0391(6) Uani 1 1 d .
H11A H 0.9356 0.5538 1.1382 0.047 Uiso 1 1 calc R
C12 C 1.06479(16) 0.54800(18) 1.20168(14) 0.0326(5) Uani 1 1 d .
H12A H 1.0524 0.4867 1.2283 0.039 Uiso 1 1 calc R
C13 C 1.15161(19) 0.59750(18) 1.21515(15) 0.0347(6) Uani 1 1 d .
H13A H 1.1996 0.5703 1.2515 0.042 Uiso 1 1 calc R
C14 C 1.17014(18) 0.68731(17) 1.17607(14) 0.0304(5) Uani 1 1 d .
H14A H 1.2315 0.7198 1.1847 0.036 Uiso 1 1 calc R
C15 C 1.22475(17) 0.8620(2) 1.07885(16) 0.0388(6) Uani 1 1 d .
H15A H 1.2291 0.9248 1.0488 0.058 Uiso 1 1 calc R
H15B H 1.2595 0.8105 1.0478 0.058 Uiso 1 1 calc R
H15C H 1.2552 0.8694 1.1334 0.058 Uiso 1 1 calc R
C16 C 1.1177(2) 0.6766(2) 0.65910(16) 0.0472(7) Uani 1 1 d .
H16A H 1.1730 0.6410 0.6844 0.071 Uiso 1 1 calc R
H16B H 1.1428 0.7206 0.6158 0.071 Uiso 1 1 calc R
H16C H 1.0713 0.6292 0.6349 0.071 Uiso 1 1 calc R
C17 C 0.8458(2) 0.9159(2) 0.73675(15) 0.0436(6) Uani 1 1 d .
H17A H 0.8328 0.9078 0.6776 0.065 Uiso 1 1 calc R
H17B H 0.8602 0.9855 0.7485 0.065 Uiso 1 1 calc R
H17C H 0.7875 0.8952 0.7683 0.065 Uiso 1 1 calc R

loop_
_atom_site_aniso_label
_atom_site_aniso_U_11
_atom_site_aniso_U_22
_atom_site_aniso_U_33
_atom_site_aniso_U_23
_atom_site_aniso_U_13
_atom_site_aniso_U_12
Ga1 0.02174(11) 0.02174(11) 0.01842(14) 0.00250(9) -0.00250(9) -0.00203(13)
Cl1 0.0239(2) 0.0239(2) 0.0311(4) 0.0017(2) -0.0017(2) -0.0041(3)
O1 0.0309(9) 0.0260(8) 0.0223(7) -0.0012(6) -0.0047(6) 0.0019(6)
N1 0.0242(10) 0.0217(8) 0.0223(9) 0.0044(7) -0.0046(8) -0.0041(7)
C1 0.0331(12) 0.0182(10) 0.0237(10) 0.0008(8) -0.0001(10) -0.0082(10)
C2 0.0422(14) 0.0261(11) 0.0243(11) 0.0023(10) -0.0057(10) -0.0083(9)
C3 0.0568(18) 0.0284(12) 0.0229(11) -0.0005(10) 0.0021(11) -0.0082(12)
C4 0.0516(17) 0.0221(11) 0.0272(11) -0.0003(9) 0.0096(10) -0.0090(11)
C5 0.0417(14) 0.0213(12) 0.0304(12) 0.0042(10) 0.0076(11) -0.0037(10)
C6 0.0350(13) 0.0180(10) 0.0232(10) 0.0028(8) 0.0003(10) -0.0046(10)
C7 0.0281(11) 0.0191(10) 0.0283(11) 0.0063(9) 0.0010(10) -0.0012(9)
C8 0.0230(11) 0.0251(11) 0.0278(11) 0.0052(9) -0.0063(9) -0.0027(8)
C9 0.0206(11) 0.0244(11) 0.0221(10) 0.0010(9) -0.0004(9) 0.0036(9)
C10 0.0246(13) 0.0358(14) 0.0500(15) 0.0197(12) -0.0116(11) -0.0037(10)
C11 0.0283(12) 0.0359(13) 0.0531(17) 0.0182(12) -0.0081(12) -0.0057(11)
C12 0.0327(13) 0.0275(12) 0.0375(13) 0.0084(11) -0.0019(10) 0.0044(10)
C13 0.0389(14) 0.0300(13) 0.0352(12) 0.0048(11) -0.0130(11) 0.0078(11)
C14 0.0284(12) 0.0298(12) 0.0329(12) -0.0002(10) -0.0078(10) 0.0000(10)
C15 0.0261(13) 0.0448(16) 0.0456(14) 0.0144(12) -0.0072(11) -0.0098(11)
C16 0.076(2) 0.0325(15) 0.0329(14) -0.0044(12) 0.0174(14) -0.0058(14)
C17 0.0546(16) 0.0475(15) 0.0289(13) -0.0042(12) -0.0137(12) 0.0018(12)

loop_
_atom_type_symbol
_atom_type_description
_atom_type_scat_dispersion_real
_atom_type_scat_dispersion_imag
_atom_type_scat_source
C C 0.0033 0.0016 'International Tables Vol C Tables 4.2.6.8 and 6.1.1.4'
H H 0.0000 0.0000 'International Tables Vol C Tables 4.2.6.8 and 6.1.1.4'
N N 0.0061 0.0033 'International Tables Vol C Tables 4.2.6.8 and 6.1.1.4'
O O 0.0106 0.0060 'International Tables Vol C Tables 4.2.6.8 and 6.1.1.4'
Cl Cl 0.1484 0.1585 'International Tables Vol C Tables 4.2.6.8 and 6.1.1.4'
Ga Ga 0.2307 1.6083 'International Tables Vol C Tables 4.2.6.8 and 6.1.1.4'

loop_
_geom_angle_atom_site_label_1
_geom_angle_atom_site_label_2
_geom_angle_atom_site_label_3
_geom_angle
_geom_angle_site_symmetry_1
_geom_angle_site_symmetry_3
O1 Ga1 O1 124.35(9) . 6_557
O1 Ga1 N1 87.14(7) . 6_557
O1 Ga1 N1 90.74(7) 6_557 6_557
O1 Ga1 N1 90.74(7) . .
O1 Ga1 N1 87.14(7) 6_557 .
N1 Ga1 N1 175.46(9) 6_557 .
O1 Ga1 Cl1 117.83(5) . .
O1 Ga1 Cl1 117.83(5) 6_557 .
N1 Ga1 Cl1 92.27(5) 6_557 .
N1 Ga1 Cl1 92.27(5) . .
C1 O1 Ga1 128.53(14) . .
C7 N1 C8 116.81(18) . .
C7 N1 Ga1 123.42(14) . .
C8 N1 Ga1 119.50(13) . .
O1 C1 C6 123.56(18) . .
O1 C1 C2 117.8(2) . .
C6 C1 C2 118.7(2) . .
C3 C2 C1 118.9(2) . .
C3 C2 C17 121.7(2) . .
C1 C2 C17 119.4(2) . .
C2 C3 C4 123.3(2) . .
C2 C3 H3A 118.3 . .
C4 C3 H3A 118.3 . .
C5 C4 C3 117.3(2) . .
C5 C4 C16 121.7(2) . .
C3 C4 C16 121.0(2) . .
C4 C5 C6 121.8(2) . .
C4 C5 H5A 119.1 . .
C6 C5 H5A 119.1 . .
C1 C6 C5 120.1(2) . .
C1 C6 C7 122.7(2) . .
C5 C6 C7 117.2(2) . .
N1 C7 C6 126.3(2) . .
N1 C7 H7A 116.8 . .
C6 C7 H7A 116.8 . .
N1 C8 C9 112.06(17) . .
N1 C8 C15 110.26(17) . .
C9 C8 C15 114.25(18) . .
N1 C8 H8A 106.6 . .
C9 C8 H8A 106.6 . .
C15 C8 H8A 106.6 . .
C10 C9 C14 117.8(2) . .
C10 C9 C8 121.31(19) . .
C14 C9 C8 120.7(2) . .
C9 C10 C11 121.3(2) . .
C9 C10 H10A 119.4 . .
C11 C10 H10A 119.4 . .
C12 C11 C10 120.2(2) . .
C12 C11 H11A 119.9 . .
C10 C11 H11A 119.9 . .
C13 C12 C11 119.2(2) . .
C13 C12 H12A 120.4 . .
C11 C12 H12A 120.4 . .
C12 C13 C14 120.6(2) . .
C12 C13 H13A 119.7 . .
C14 C13 H13A 119.7 . .
C9 C14 C13 120.8(2) . .
C9 C14 H14A 119.6 . .
C13 C14 H14A 119.6 . .
C8 C15 H15A 109.5 . .
C8 C15 H15B 109.5 . .
H15A C15 H15B 109.5 . .
C8 C15 H15C 109.5 . .
H15A C15 H15C 109.5 . .
H15B C15 H15C 109.5 . .
C4 C16 H16A 109.5 . .
C4 C16 H16B 109.5 . .
H16A C16 H16B 109.5 . .
C4 C16 H16C 109.5 . .
H16A C16 H16C 109.5 . .
H16B C16 H16C 109.5 . .
C2 C17 H17A 109.5 . .
C2 C17 H17B 109.5 . .
H17A C17 H17B 109.5 . .
C2 C17 H17C 109.5 . .
H17A C17 H17C 109.5 . .
H17B C17 H17C 109.5 . .

loop_
_geom_bond_atom_site_label_1
_geom_bond_atom_site_label_2
_geom_bond_distance
_geom_bond_site_symmetry_2
Ga1 O1 1.8635(14) .
Ga1 O1 1.8635(14) 6_557
Ga1 N1 2.0575(17) 6_557
Ga1 N1 2.0575(17) .
Ga1 Cl1 2.2345(8) .
O1 C1 1.339(3) .
N1 C7 1.288(3) .
N1 C8 1.494(3) .
C1 C6 1.403(3) .
C1 C2 1.420(3) .
C2 C3 1.381(3) .
C2 C17 1.509(3) .
C3 C4 1.401(4) .
C3 H3A 0.9500 .
C4 C5 1.373(3) .
C4 C16 1.515(3) .
C5 C6 1.410(3) .
C5 H5A 0.9500 .
C6 C7 1.444(3) .
C7 H7A 0.9500 .
C8 C9 1.523(3) .
C8 C15 1.534(3) .
C8 H8A 1.0000 .
C9 C10 1.385(3) .
C9 C14 1.389(3) .
C10 C11 1.386(3) .
C10 H10A 0.9500 .
C11 C12 1.382(3) .
C11 H11A 0.9500 .
C12 C13 1.370(3) .
C12 H12A 0.9500 .
C13 C14 1.393(3) .
C13 H13A 0.9500 .
C14 H14A 0.9500 .
C15 H15A 0.9800 .
C15 H15B 0.9800 .
C15 H15C 0.9800 .
C16 H16A 0.9800 .
C16 H16B 0.9800 .
C16 H16C 0.9800 .
C17 H17A 0.9800 .
C17 H17B 0.9800 .
C17 H17C 0.9800 .
